data_2216527
loop_
_publ_author_name
'A. Thiruvalluvar'
'S. Balamurugan'
'R. J. Butcher'
'A. Manimekalai'
'J. Jayabharathi'

_publ_section_title
;
 <i>t</i>-3-Benzyl-1-formyl-<i>r</i>-2,<i>c</i>-6-diphenylpiperidin-4-one
;
_journal_coeditor_code HG2335
_journal_issue 12
_journal_name_full 'Acta Crystallographica Section E'
_journal_page_first o4533
_journal_page_last o4533
_journal_paper_doi 10.1107/S1600536807053846
_journal_volume 63
_journal_year 2007
_chemical_formula_iupac 'C25 H23 N O2'
_chemical_formula_moiety 'C25 H23 N O2'
_chemical_formula_structural 'C25 H23 N O2'
_chemical_formula_sum 'C25 H23 N O2'
_chemical_formula_weight 369.44
_chemical_melting_point 355.5
_chemical_name_common piperidone
_chemical_name_systematic
;
t-3-Benzyl-1-formyl-r-2,c-6-diphenylpiperidin-4-one
;
_space_group_IT_number 14
_symmetry_cell_setting monoclinic
_symmetry_space_group_name_Hall '-P 2ybc'
_symmetry_space_group_name_H-M 'P 1 21/c 1'
_atom_sites_solution_hydrogens geom
_atom_sites_solution_primary direct
_atom_sites_solution_secondary difmap
_cell_angle_alpha 90
_cell_angle_beta 101.520(3)
_cell_angle_gamma 90
_cell_formula_units_Z 4
_cell_length_a 10.5355(3)
_cell_length_b 9.3464(2)
_cell_length_c 21.0493(5)
_cell_measurement_reflns_used 7426
_cell_measurement_temperature 200(2)
_cell_measurement_theta_max 32.4212
_cell_measurement_theta_min 4.4349
_cell_volume 2030.95(9)
_computing_cell_refinement 'CrysAlis CCD (Oxford Diffraction, 2007)'
_computing_data_collection 'CrysAlis CCD (Oxford Diffraction, 2007)'
_computing_data_reduction 'CrysAlis RED (Oxford Diffraction, 2007)'
_computing_molecular_graphics 'ORTEP-3 (Farrugia, 1997)'
_computing_publication_material 'PLATON (Spek, 2003)'
_computing_structure_refinement 'SHELXL97 (Sheldrick, 1997)'
_computing_structure_solution 'SHELXS97 (Sheldrick, 1990)'
_diffrn_ambient_temperature 200(2)
_diffrn_detector_area_resol_mean 10.5081
_diffrn_measured_fraction_theta_full 0.994
_diffrn_measured_fraction_theta_max 0.935
_diffrn_measurement_device_type 'Oxford Diffraction Gemini'
_diffrn_measurement_method 'phi and omega scans'
_diffrn_radiation_monochromator graphite
_diffrn_radiation_source 'fine-focus sealed tube'
_diffrn_radiation_type MoK\a
_diffrn_radiation_wavelength 0.71073
_diffrn_reflns_av_R_equivalents 0.0412
_diffrn_reflns_av_sigmaI/netI 0.0659
_diffrn_reflns_limit_h_max 15
_diffrn_reflns_limit_h_min -15
_diffrn_reflns_limit_k_max 14
_diffrn_reflns_limit_k_min -14
_diffrn_reflns_limit_l_max 31
_diffrn_reflns_limit_l_min -28
_diffrn_reflns_number 29482
_diffrn_reflns_theta_full 25.00
_diffrn_reflns_theta_max 32.50
_diffrn_reflns_theta_min 4.45
_diffrn_standards_decay_% 0
_diffrn_standards_interval_count 0
_diffrn_standards_interval_time 0
_diffrn_standards_number 0
_exptl_absorpt_coefficient_mu 0.076
_exptl_absorpt_correction_T_max 1.000
_exptl_absorpt_correction_T_min 0.969
_exptl_absorpt_correction_type multi-scan
_exptl_absorpt_process_details
;
(CrysAlis RED; Oxford Diffraction, 2007)
;
_exptl_crystal_colour colourless
_exptl_crystal_density_diffrn 1.208
_exptl_crystal_density_method 'Not Measured'
_exptl_crystal_description prism
_exptl_crystal_F_000 784
_exptl_crystal_size_max 0.41
_exptl_crystal_size_mid 0.37
_exptl_crystal_size_min 0.29
_refine_diff_density_max 0.474
_refine_diff_density_min -0.206
_refine_ls_extinction_method none
_refine_ls_goodness_of_fit_ref 1.001
_refine_ls_hydrogen_treatment constr
_refine_ls_matrix_type full
_refine_ls_number_parameters 253
_refine_ls_number_reflns 6871
_refine_ls_number_restraints 0
_refine_ls_restrained_S_all 1.001
_refine_ls_R_factor_all 0.1067
_refine_ls_R_factor_gt 0.0483
_refine_ls_shift/su_max <0.001
_refine_ls_shift/su_mean 0.000
_refine_ls_structure_factor_coef Fsqd
_refine_ls_weighting_details 'calc w=1/[\s^2^(Fo^2^)+(0.0708P)^2^] where P=(Fo^2^+2Fc^2^)/3'
_refine_ls_weighting_scheme calc
_refine_ls_wR_factor_gt 0.1221
_refine_ls_wR_factor_ref 0.1416
_reflns_number_gt 3596
_reflns_number_total 6871
_reflns_threshold_expression I>2\s(I)
_cod_data_source_file hg2335.cif
_cod_data_source_block I
_cod_original_sg_symbol_H-M 'P 21/c'
_cod_database_code 2216527
_cod_database_fobs_code 2216527

loop_
_symmetry_equiv_pos_site_id
_symmetry_equiv_pos_as_xyz
1 x,y,z
2 -x,1/2+y,1/2-z
3 -x,-y,-z
4 x,1/2-y,1/2+z

loop_
_atom_site_aniso_label
_atom_site_aniso_U_11
_atom_site_aniso_U_22
_atom_site_aniso_U_33
_atom_site_aniso_U_12
_atom_site_aniso_U_13
_atom_site_aniso_U_23
O1 0.0586(7) 0.0752(8) 0.0630(7) -0.0297(6) 0.0070(6) 0.0227(6)
O4 0.0559(6) 0.0402(5) 0.0461(5) -0.0080(4) -0.0044(5) 0.0154(4)
N1 0.0267(5) 0.0356(5) 0.0253(5) -0.0036(4) 0.0056(4) 0.0048(4)
C1 0.0425(8) 0.0609(9) 0.0394(7) -0.0103(7) 0.0081(6) 0.0160(7)
C2 0.0221(5) 0.0320(6) 0.0264(6) 0.0005(4) 0.0024(4) 0.0001(5)
C3 0.0272(6) 0.0320(6) 0.0232(5) 0.0035(5) 0.0009(4) 0.0002(5)
C4 0.0343(6) 0.0322(6) 0.0277(6) 0.0008(5) 0.0054(5) 0.0013(5)
C5 0.0267(6) 0.0353(6) 0.0324(6) -0.0047(5) 0.0008(5) 0.0032(5)
C6 0.0264(6) 0.0345(6) 0.0244(5) 0.0021(5) 0.0025(4) -0.0001(5)
C13 0.0335(6) 0.0394(7) 0.0323(6) 0.0087(5) 0.0027(5) -0.0069(5)
C21 0.0227(5) 0.0329(6) 0.0295(6) 0.0000(5) 0.0010(4) -0.0052(5)
C22 0.0425(7) 0.0350(7) 0.0437(8) 0.0013(6) 0.0058(6) -0.0030(6)
C23 0.0405(8) 0.0370(7) 0.0665(10) 0.0092(6) 0.0013(7) -0.0161(7)
C24 0.0345(7) 0.0592(9) 0.0552(9) 0.0053(6) 0.0106(7) -0.0239(8)
C25 0.0470(8) 0.0666(10) 0.0411(8) 0.0051(7) 0.0170(6) -0.0077(7)
C26 0.0376(7) 0.0454(8) 0.0354(7) 0.0075(6) 0.0099(5) 0.0000(6)
C31 0.0289(6) 0.0395(7) 0.0369(7) 0.0102(5) 0.0088(5) -0.0056(6)
C32 0.0415(8) 0.0699(10) 0.0483(8) 0.0140(7) 0.0171(7) 0.0110(8)
C33 0.0499(9) 0.0666(11) 0.0873(14) 0.0055(8) 0.0365(10) 0.0123(9)
C34 0.0335(8) 0.0563(9) 0.0925(14) 0.0016(7) 0.0191(8) -0.0149(9)
C35 0.0341(8) 0.0657(10) 0.0584(10) 0.0081(7) 0.0016(7) -0.0175(8)
C36 0.0341(7) 0.0504(8) 0.0396(7) 0.0060(6) 0.0050(5) -0.0042(6)
C61 0.0273(6) 0.0414(7) 0.0230(5) 0.0037(5) 0.0048(4) 0.0048(5)
C62 0.0404(7) 0.0514(8) 0.0305(7) 0.0116(6) 0.0005(5) -0.0036(6)
C63 0.0469(8) 0.0779(11) 0.0310(7) 0.0146(8) -0.0066(6) -0.0097(7)
C64 0.0404(8) 0.0774(10) 0.0346(7) 0.0211(7) -0.0026(6) 0.0058(7)
C65 0.0398(7) 0.0539(8) 0.0469(8) 0.0176(6) 0.0025(6) 0.0031(7)
C66 0.0374(7) 0.0470(8) 0.0366(7) 0.0087(6) 0.0016(5) -0.0037(6)

loop_
_atom_site_type_symbol
_atom_site_label
_atom_site_fract_x
_atom_site_fract_y
_atom_site_fract_z
_atom_site_U_iso_or_equiv
_atom_site_thermal_displace_type
_atom_site_occupancy
O O1 0.54289(11) 0.47782(12) 0.30209(5) 0.0663(4) Uani 1.000
O O4 0.38017(9) -0.07286(10) 0.42653(5) 0.0494(3) Uani 1.000
N N1 0.41809(9) 0.29206(10) 0.32395(5) 0.0291(3) Uani 1.000
C C1 0.46406(13) 0.38370(16) 0.28479(7) 0.0476(5) Uani 1.000
C C2 0.47899(11) 0.28447(12) 0.39350(5) 0.0272(3) Uani 1.000
C C3 0.51165(10) 0.12848(12) 0.41163(5) 0.0280(3) Uani 1.000
C C4 0.39016(11) 0.03862(13) 0.39836(6) 0.0315(3) Uani 1.000
C C5 0.28084(11) 0.09412(13) 0.34687(6) 0.0322(3) Uani 1.000
C C6 0.32664(11) 0.17928(13) 0.29375(5) 0.0288(3) Uani 1.000
C C13 0.61104(12) 0.06259(13) 0.37492(6) 0.0356(4) Uani 1.000
C C21 0.39739(10) 0.35930(12) 0.43612(6) 0.0290(3) Uani 1.000
C C22 0.34968(13) 0.49578(14) 0.41958(7) 0.0408(4) Uani 1.000
C C23 0.27833(13) 0.56808(15) 0.45821(8) 0.0493(5) Uani 1.000
C C24 0.25355(13) 0.50590(16) 0.51372(8) 0.0494(5) Uani 1.000
C C25 0.30142(14) 0.37287(17) 0.53101(7) 0.0504(5) Uani 1.000
C C26 0.37350(12) 0.29960(14) 0.49291(6) 0.0391(4) Uani 1.000
C C31 0.74256(11) 0.13162(13) 0.38979(6) 0.0348(4) Uani 1.000
C C32 0.78627(14) 0.21533(17) 0.34426(8) 0.0521(5) Uani 1.000
C C33 0.90858(16) 0.27711(19) 0.35832(10) 0.0648(7) Uani 1.000
C C34 0.98829(15) 0.25635(17) 0.41737(10) 0.0599(6) Uani 1.000
C C35 0.94666(14) 0.17417(17) 0.46316(8) 0.0538(5) Uani 1.000
C C36 0.82463(12) 0.11224(15) 0.44955(7) 0.0417(4) Uani 1.000
C C61 0.21206(11) 0.23797(13) 0.24538(5) 0.0306(3) Uani 1.000
C C62 0.16524(12) 0.15946(15) 0.18996(6) 0.0417(4) Uani 1.000
C C63 0.05711(14) 0.20545(18) 0.14556(7) 0.0539(5) Uani 1.000
C C64 -0.00269(14) 0.33176(17) 0.15558(7) 0.0522(5) Uani 1.000
C C65 0.04473(13) 0.41193(16) 0.21036(7) 0.0477(4) Uani 1.000
C C66 0.15077(13) 0.36482(14) 0.25539(6) 0.0411(4) Uani 1.000
H H1 0.43269 0.37417 0.24045 0.0572 Uiso 1.000
H H2 0.56131 0.33633 0.39900 0.0326 Uiso 1.000
H H3 0.54830 0.12422 0.45820 0.0336 Uiso 1.000
H H5A 0.22560 0.15468 0.36716 0.0386 Uiso 1.000
H H5B 0.22916 0.01382 0.32721 0.0386 Uiso 1.000
H H6 0.37396 0.11376 0.27050 0.0345 Uiso 1.000
H H13A 0.62061 -0.03829 0.38562 0.0427 Uiso 1.000
H H13B 0.57690 0.06996 0.32870 0.0427 Uiso 1.000
H H22 0.36573 0.53916 0.38222 0.0489 Uiso 1.000
H H23 0.24701 0.65933 0.44646 0.0592 Uiso 1.000
H H24 0.20469 0.55407 0.53917 0.0593 Uiso 1.000
H H25 0.28567 0.33070 0.56870 0.0605 Uiso 1.000
H H26 0.40615 0.20936 0.50567 0.0469 Uiso 1.000
H H32 0.73320 0.23031 0.30388 0.0625 Uiso 1.000
H H33 0.93655 0.33313 0.32728 0.0777 Uiso 1.000
H H34 1.07021 0.29772 0.42641 0.0718 Uiso 1.000
H H35 1.00038 0.15992 0.50343 0.0646 Uiso 1.000
H H36 0.79730 0.05679 0.48096 0.0501 Uiso 1.000
H H62 0.20653 0.07507 0.18234 0.0500 Uiso 1.000
H H63 0.02515 0.15064 0.10899 0.0647 Uiso 1.000
H H64 -0.07459 0.36310 0.12570 0.0627 Uiso 1.000
H H65 0.00517 0.49808 0.21701 0.0573 Uiso 1.000
H H66 0.18099 0.41853 0.29252 0.0494 Uiso 1.000

loop_
_atom_type_symbol
_atom_type_description
_atom_type_scat_dispersion_real
_atom_type_scat_dispersion_imag
_atom_type_scat_source
O O 0.0106 0.0060 'International Tables Vol C Tables 4.2.6.8 and 6.1.1.4'
N N 0.0061 0.0033 'International Tables Vol C Tables 4.2.6.8 and 6.1.1.4'
H H 0.0000 0.0000 'International Tables Vol C Tables 4.2.6.8 and 6.1.1.4'
C C 0.0033 0.0016 'International Tables Vol C Tables 4.2.6.8 and 6.1.1.4'

loop_
_geom_angle_atom_site_label_1
_geom_angle_atom_site_label_2
_geom_angle_atom_site_label_3
_geom_angle
_geom_angle_publ_flag
C1 N1 C2 119.98(10) no
C1 N1 C6 118.22(10) no
C2 N1 C6 120.45(9) no
O1 C1 N1 125.88(13) no
N1 C2 C3 108.94(9) no
N1 C2 C21 112.04(9) no
C3 C2 C21 114.48(9) no
C2 C3 C4 110.13(9) no
C2 C3 C13 113.31(9) no
C4 C3 C13 108.63(9) no
O4 C4 C3 122.70(11) no
O4 C4 C5 121.22(11) no
C3 C4 C5 116.07(10) no
C4 C5 C6 113.46(10) no
N1 C6 C5 109.26(9) no
N1 C6 C61 113.10(10) no
C5 C6 C61 110.75(10) no
C3 C13 C31 114.36(10) no
C2 C21 C22 119.35(11) no
C2 C21 C26 122.78(10) no
C22 C21 C26 117.80(11) no
C21 C22 C23 120.74(13) no
C22 C23 C24 120.57(13) no
C23 C24 C25 119.28(14) no
C24 C25 C26 120.72(14) no
C21 C26 C25 120.87(12) no
C13 C31 C32 121.21(12) no
C13 C31 C36 120.92(11) no
C32 C31 C36 117.87(12) no
C31 C32 C33 120.65(15) no
C32 C33 C34 120.65(17) no
C33 C34 C35 119.58(16) no
C34 C35 C36 120.14(15) no
C31 C36 C35 121.10(13) no
C6 C61 C62 118.42(11) no
C6 C61 C66 122.64(10) no
C62 C61 C66 118.92(11) no
C61 C62 C63 120.64(13) no
C62 C63 C64 120.13(14) no
C63 C64 C65 119.56(14) no
C64 C65 C66 120.43(13) no
C61 C66 C65 120.30(12) no
O1 C1 H1 117.00 no
N1 C1 H1 117.00 no
N1 C2 H2 107.00 no
C3 C2 H2 107.00 no
C21 C2 H2 107.00 no
C2 C3 H3 108.00 no
C4 C3 H3 108.00 no
C13 C3 H3 108.00 no
C4 C5 H5A 109.00 no
C4 C5 H5B 109.00 no
C6 C5 H5A 109.00 no
C6 C5 H5B 109.00 no
H5A C5 H5B 108.00 no
N1 C6 H6 108.00 no
C5 C6 H6 108.00 no
C61 C6 H6 108.00 no
C3 C13 H13A 109.00 no
C3 C13 H13B 109.00 no
C31 C13 H13A 109.00 no
C31 C13 H13B 109.00 no
H13A C13 H13B 108.00 no
C21 C22 H22 120.00 no
C23 C22 H22 120.00 no
C22 C23 H23 120.00 no
C24 C23 H23 120.00 no
C23 C24 H24 120.00 no
C25 C24 H24 120.00 no
C24 C25 H25 120.00 no
C26 C25 H25 120.00 no
C21 C26 H26 120.00 no
C25 C26 H26 120.00 no
C31 C32 H32 120.00 no
C33 C32 H32 120.00 no
C32 C33 H33 120.00 no
C34 C33 H33 120.00 no
C33 C34 H34 120.00 no
C35 C34 H34 120.00 no
C34 C35 H35 120.00 no
C36 C35 H35 120.00 no
C31 C36 H36 119.00 no
C35 C36 H36 119.00 no
C61 C62 H62 120.00 no
C63 C62 H62 120.00 no
C62 C63 H63 120.00 no
C64 C63 H63 120.00 no
C63 C64 H64 120.00 no
C65 C64 H64 120.00 no
C64 C65 H65 120.00 no
C66 C65 H65 120.00 no
C61 C66 H66 120.00 no
C65 C66 H66 120.00 no

loop_
_geom_bond_atom_site_label_1
_geom_bond_atom_site_label_2
_geom_bond_distance
_geom_bond_publ_flag
O1 C1 1.2147(18) no
O4 C4 1.2138(16) no
N1 C1 1.3443(18) no
N1 C2 1.4781(15) no
N1 C6 1.4829(15) no
C2 C3 1.5288(16) no
C2 C21 1.5301(16) no
C3 C4 1.5096(16) no
C3 C13 1.5479(17) no
C4 C5 1.5072(17) no
C5 C6 1.5271(17) no
C6 C61 1.5178(16) no
C13 C31 1.5037(17) no
C21 C22 1.3897(17) no
C21 C26 1.3870(17) no
C22 C23 1.388(2) no
C23 C24 1.376(2) no
C24 C25 1.364(2) no
C25 C26 1.390(2) no
C31 C32 1.385(2) no
C31 C36 1.3886(19) no
C32 C33 1.389(2) no
C33 C34 1.368(3) no
C34 C35 1.371(2) no
C35 C36 1.387(2) no
C61 C62 1.3830(17) no
C61 C66 1.3861(18) no
C62 C63 1.390(2) no
C63 C64 1.374(2) no
C64 C65 1.382(2) no
C65 C66 1.3847(19) no
C1 H1 0.9300 no
C2 H2 0.9800 no
C3 H3 0.9800 no
C5 H5A 0.9700 no
C5 H5B 0.9700 no
C6 H6 0.9800 no
C13 H13A 0.9700 no
C13 H13B 0.9700 no
C22 H22 0.9300 no
C23 H23 0.9300 no
C24 H24 0.9300 no
C25 H25 0.9300 no
C26 H26 0.9300 no
C32 H32 0.9300 no
C33 H33 0.9300 no
C34 H34 0.9300 no
C35 H35 0.9300 no
C36 H36 0.9300 no
C62 H62 0.9300 no
C63 H63 0.9300 no
C64 H64 0.9300 no
C65 H65 0.9300 no
C66 H66 0.9300 no

loop_
_geom_contact_atom_site_label_1
_geom_contact_atom_site_label_2
_geom_contact_distance
_geom_contact_site_symmetry_2
_geom_contact_publ_flag
O1 C6 3.2576(16) 2_655 no
O4 C3 3.4093(15) 3_656 no
O1 H22 2.8100 . no
O1 H6 2.2900 2_655 no
O1 H13B 2.9200 2_655 no
O1 H62 2.7500 2_655 no
O1 H2 2.4100 . no
O4 H13A 2.8500 . no
O4 H3 2.4400 3_656 no
O4 H26 2.7300 3_656 no
N1 H13B 2.6600 . no
N1 H22 2.7200 . no
N1 H66 2.7200 . no
C1 C22 3.459(2) . no
C1 C66 3.239(2) . no
C3 O4 3.4093(15) 3_656 no
C4 C26 3.1751(18) . no
C5 C21 3.2029(17) . no
C5 C26 3.5906(18) . no
C6 C13 3.3229(17) . no
C6 O1 3.2576(16) 2_645 no
C13 C6 3.3229(17) . no
C21 C5 3.2029(17) . no
C22 C1 3.459(2) . no
C26 C4 3.1751(18) . no
C26 C5 3.5906(18) . no
C66 C1 3.239(2) . no
C1 H22 2.8700 . no
C1 H66 3.0400 . no
C1 H13B 2.9200 2_655 no
C2 H5A 2.8800 . no
C3 H6 3.0400 . no
C3 H26 2.5700 . no
C4 H26 2.7400 . no
C6 H13B 2.7900 . no
C13 H1 2.9600 2_645 no
C13 H6 3.0200 . no
C21 H5A 2.8300 . no
C22 H66 2.9900 . no
C24 H34 3.0800 1_455 no
C24 H2 2.8100 3_666 no
C25 H34 3.0200 1_455 no
C26 H3 2.6700 . no
C31 H2 2.7400 . no
C32 H2 3.0500 . no
C33 H62 3.0900 2_655 no
C33 H24 3.1000 3_666 no
C34 H5A 3.0500 1_655 no
C34 H24 2.9800 3_666 no
C35 H24 2.9900 3_666 no
C36 H3 2.9600 . no
C61 H1 2.6700 . no
C62 H25 3.0700 4_554 no
C64 H5B 3.0100 2_555 no
C65 H33 3.0000 1_455 no
C65 H5B 2.9900 2_555 no
C66 H1 3.0500 . no
C66 H5A 3.0500 . no
C66 H33 2.9700 1_455 no
H1 C61 2.6700 . no
H1 C66 3.0500 . no
H1 C13 2.9600 2_655 no
H1 H13B 2.3300 2_655 no
H2 O1 2.4100 . no
H2 C31 2.7400 . no
H2 C32 3.0500 . no
H2 C24 2.8100 3_666 no
H3 C26 2.6700 . no
H3 C36 2.9600 . no
H3 H26 2.1100 . no
H3 O4 2.4400 3_656 no
H5A C2 2.8800 . no
H5A C21 2.8300 . no
H5A C34 3.0500 1_455 no
H5A C66 3.0500 . no
H5B C64 3.0100 2_545 no
H5B C65 2.9900 2_545 no
H5B H64 2.5000 2_545 no
H5B H65 2.4600 2_545 no
H6 C3 3.0400 . no
H6 C13 3.0200 . no
H6 H13B 2.2800 . no
H6 H62 2.3200 . no
H6 O1 2.2900 2_645 no
H13A O4 2.8500 . no
H13B N1 2.6600 . no
H13B C6 2.7900 . no
H13B H6 2.2800 . no
H13B H32 2.3600 . no
H13B O1 2.9200 2_645 no
H13B C1 2.9200 2_645 no
H13B H1 2.3300 2_645 no
H22 O1 2.8100 . no
H22 N1 2.7200 . no
H22 C1 2.8700 . no
H24 C33 3.1000 3_666 no
H24 C34 2.9800 3_666 no
H24 C35 2.9900 3_666 no
H25 C62 3.0700 4_555 no
H26 C3 2.5700 . no
H26 C4 2.7400 . no
H26 H3 2.1100 . no
H26 O4 2.7300 3_656 no
H32 H13B 2.3600 . no
H33 C65 3.0000 1_655 no
H33 C66 2.9700 1_655 no
H34 C24 3.0800 1_655 no
H34 C25 3.0200 1_655 no
H62 H6 2.3200 . no
H62 O1 2.7500 2_645 no
H62 C33 3.0900 2_645 no
H64 H5B 2.5000 2_555 no
H65 H5B 2.4600 2_555 no
H66 N1 2.7200 . no
H66 C1 3.0400 . no
H66 C22 2.9900 . no

loop_
_geom_hbond_atom_site_label_D
_geom_hbond_atom_site_label_H
_geom_hbond_atom_site_label_A
_geom_hbond_site_symmetry_A
_geom_hbond_distance_DH
_geom_hbond_distance_HA
_geom_hbond_distance_DA
_geom_hbond_angle_DHA
_geom_hbond_publ_flag
C24 H24 Cg 3_666 0.93 2.81 3.6510(10) 151 yes
C34 H34 Cg 1_655 0.93 2.97 3.890(2) 172 yes
C2 H2 O1 . 0.98 2.41 2.8175(15) 105 yes
C3 H3 O4 3_656 0.98 2.44 3.4093(15) 170 yes
C6 H6 O1 2_645 0.98 2.29 3.2576(16) 168 yes

loop_
_geom_torsion_atom_site_label_1
_geom_torsion_atom_site_label_2
_geom_torsion_atom_site_label_3
_geom_torsion_atom_site_label_4
_geom_torsion
_geom_torsion_publ_flag
C2 N1 C1 O1 -10.3(2) no
C6 N1 C1 O1 -177.08(13) no
C1 N1 C2 C3 -128.30(11) no
C1 N1 C2 C21 104.00(13) no
C6 N1 C2 C3 38.20(13) no
C6 N1 C2 C21 -89.50(12) no
C1 N1 C6 C5 -176.52(11) no
C1 N1 C6 C61 -52.68(14) no
C2 N1 C6 C5 16.75(14) no
C2 N1 C6 C61 140.59(10) no
N1 C2 C3 C4 -59.37(12) no
N1 C2 C3 C13 62.53(12) no
C21 C2 C3 C4 66.94(12) no
C21 C2 C3 C13 -171.17(9) no
N1 C2 C21 C22 -48.07(14) no
N1 C2 C21 C26 135.12(11) no
C3 C2 C21 C22 -172.75(11) no
C3 C2 C21 C26 10.44(16) no
C2 C3 C4 O4 -155.25(11) no
C2 C3 C4 C5 25.61(13) no
C13 C3 C4 O4 80.12(14) no
C13 C3 C4 C5 -99.03(12) no
C2 C3 C13 C31 63.87(13) no
C4 C3 C13 C31 -173.40(10) no
O4 C4 C5 C6 -148.61(12) no
C3 C4 C5 C6 30.55(14) no
C4 C5 C6 N1 -52.04(13) no
C4 C5 C6 C61 -177.26(10) no
N1 C6 C61 C62 142.73(11) no
N1 C6 C61 C66 -38.97(15) no
C5 C6 C61 C62 -94.24(13) no
C5 C6 C61 C66 84.06(14) no
C3 C13 C31 C32 -109.37(14) no
C3 C13 C31 C36 71.24(15) no
C2 C21 C22 C23 -178.23(12) no
C26 C21 C22 C23 -1.27(19) no
C2 C21 C26 C25 178.42(12) no
C22 C21 C26 C25 1.56(19) no
C21 C22 C23 C24 0.0(2) no
C22 C23 C24 C25 0.9(2) no
C23 C24 C25 C26 -0.6(2) no
C24 C25 C26 C21 -0.6(2) no
C13 C31 C32 C33 -179.22(14) no
C36 C31 C32 C33 0.2(2) no
C13 C31 C36 C35 179.15(13) no
C32 C31 C36 C35 -0.3(2) no
C31 C32 C33 C34 0.1(3) no
C32 C33 C34 C35 -0.3(3) no
C33 C34 C35 C36 0.2(2) no
C34 C35 C36 C31 0.1(2) no
C6 C61 C62 C63 177.20(12) no
C66 C61 C62 C63 -1.16(19) no
C6 C61 C66 C65 -178.53(12) no
C62 C61 C66 C65 -0.24(19) no
C61 C62 C63 C64 1.6(2) no
C62 C63 C64 C65 -0.6(2) no
C63 C64 C65 C66 -0.8(2) no
C64 C65 C66 C61 1.2(2) no

loop_
_cod_related_entry_id
_cod_related_entry_database
_cod_related_entry_code
1 ChemSpider 17628046
